data_7037955
loop_
_publ_author_name
'Ma, Feng'
'Gao, Su-Mei'
'Wu, Meng-Meng'
'Zhao, Jiong-Peng'
'Liu, Fu-Chen'
'Li, Nai-Xuan'

_publ_section_title
;
 An unprecedented 2D copper(i)-cyanide complex with 20-membered metal
 rings: the effect of the co-ligand 4,5-diazafluoren-9-one.
;
_journal_issue 7
_journal_name_full 'Dalton transactions (Cambridge, England : 2003)'
_journal_page_first 2796
_journal_page_last 2799
_journal_paper_doi 10.1039/c5dt04771d
_journal_volume 45
_journal_year 2016
_chemical_formula_sum 'C54 H24 Cu10 N18 O4'
_chemical_formula_weight 1624.31
_space_group_crystal_system triclinic
_space_group_IT_number 2
_space_group_name_Hall '-P 1'
_space_group_name_H-M_alt 'P -1'
_symmetry_space_group_name_Hall '-P 1'
_symmetry_space_group_name_H-M 'P -1'
_atom_sites_solution_hydrogens geom
_audit_creation_method SHELXL-2014/7
_audit_update_record
;
2015-12-29 deposited with the CCDC.
2016-01-11 downloaded from the CCDC.
;
_cell_angle_alpha 86.68(3)
_cell_angle_beta 84.63(3)
_cell_angle_gamma 73.35(3)
_cell_formula_units_Z 1
_cell_length_a 8.0131(16)
_cell_length_b 11.455(2)
_cell_length_c 15.705(3)
_cell_measurement_reflns_used 11998
_cell_measurement_temperature 293(2)
_cell_measurement_theta_max 27.6
_cell_measurement_theta_min 3.1
_cell_volume 1374.3(5)
_computing_structure_refinement 'SHELXL-2014/7 (Sheldrick, 2014)'
_diffrn_ambient_temperature 293(2)
_diffrn_measured_fraction_theta_full 0.998
_diffrn_measured_fraction_theta_max 0.998
_diffrn_measurement_device_type scx-min
_diffrn_radiation_type MoK\a
_diffrn_radiation_wavelength 0.71073
_diffrn_reflns_av_R_equivalents 0.0459
_diffrn_reflns_av_unetI/netI 0.0570
_diffrn_reflns_laue_measured_fraction_full 0.998
_diffrn_reflns_laue_measured_fraction_max 0.998
_diffrn_reflns_limit_h_max 9
_diffrn_reflns_limit_h_min -9
_diffrn_reflns_limit_k_max 13
_diffrn_reflns_limit_k_min -13
_diffrn_reflns_limit_l_max 18
_diffrn_reflns_limit_l_min -18
_diffrn_reflns_number 11994
_diffrn_reflns_point_group_measured_fraction_full 0.998
_diffrn_reflns_point_group_measured_fraction_max 0.998
_diffrn_reflns_theta_full 25.006
_diffrn_reflns_theta_max 25.006
_diffrn_reflns_theta_min 3.057
_exptl_absorpt_coefficient_mu 3.851
_exptl_absorpt_correction_T_max 1
_exptl_absorpt_correction_T_min 0.4221
_exptl_absorpt_correction_type multi-scan
_exptl_crystal_colour yellow
_exptl_crystal_density_diffrn 1.963
_exptl_crystal_density_meas ?
_exptl_crystal_description block
_exptl_crystal_F_000 796
_exptl_crystal_size_max 0.2
_exptl_crystal_size_mid 0.18
_exptl_crystal_size_min 0.18
_refine_diff_density_max 0.418
_refine_diff_density_min -0.329
_refine_diff_density_rms 0.076
_refine_ls_extinction_method none
_refine_ls_goodness_of_fit_ref 1.108
_refine_ls_hydrogen_treatment constr
_refine_ls_matrix_type full
_refine_ls_number_parameters 397
_refine_ls_number_reflns 4850
_refine_ls_number_restraints 0
_refine_ls_restrained_S_all 1.108
_refine_ls_R_factor_all 0.0833
_refine_ls_R_factor_gt 0.0504
_refine_ls_shift/su_max 0.000
_refine_ls_shift/su_mean 0.000
_refine_ls_structure_factor_coef Fsqd
_refine_ls_weighting_details 'w=1/[\s^2^(Fo^2^)+(0.0280P)^2^+0.5134P] where P=(Fo^2^+2Fc^2^)/3'
_refine_ls_weighting_scheme calc
_refine_ls_wR_factor_gt 0.0817
_refine_ls_wR_factor_ref 0.0893
_reflns_Friedel_coverage 0.000
_reflns_number_gt 3511
_reflns_number_total 4850
_reflns_threshold_expression 'I > 2\s(I)'
_cod_data_source_file c5dt04771d2.cif
_cod_data_source_block 1
_cod_depositor_comments
;
The following automatic conversions were performed:

'_exptl_crystal_density_meas' value 'none' was changed to '?' - the
value is perceived as not measured.

Automatic conversion script
Id: cif_fix_values 4268 2015-11-12 08:31:59Z antanas 

 Adding full bibliography for 7037955.cif.
;
_cod_database_code 7037955
_shelx_shelxl_version_number 2014/7
_shelx_space_group_comment
;
The symmetry employed for this shelxl refinement is uniquely defined
by the following loop, which should always be used as a source of
symmetry information in preference to the above space-group names.
They are only intended as comments.
;

loop_
_space_group_symop_operation_xyz
'x, y, z'
'-x, -y, -z'

loop_
_atom_site_label
_atom_site_type_symbol
_atom_site_fract_x
_atom_site_fract_y
_atom_site_fract_z
_atom_site_U_iso_or_equiv
_atom_site_adp_type
_atom_site_occupancy
_atom_site_site_symmetry_order
_atom_site_calc_flag
_atom_site_refinement_flags_posn
_atom_site_refinement_flags_adp
_atom_site_refinement_flags_occupancy
_atom_site_disorder_assembly
_atom_site_disorder_group
Cu1 Cu 1.3243(11) 0.3495(8) 0.5123(6) 0.0487(13) Uani 0.5 1 d . . P A 1
Cu1' Cu 1.2855(11) 0.3771(8) 0.5269(6) 0.0448(11) Uani 0.5 1 d . . P A 2
Cu2 Cu 0.81010(8) 0.30904(7) 0.38419(4) 0.0601(2) Uani 1 1 d . . . . .
Cu3 Cu 0.31787(9) 0.26713(6) 0.24635(5) 0.0609(2) Uani 1 1 d . . . . .
Cu4 Cu -0.13092(7) 0.28916(6) 0.05034(4) 0.03995(18) Uani 1 1 d . . . . .
Cu5 Cu -0.26054(7) 0.47161(5) -0.05642(4) 0.04004(18) Uani 1 1 d . . . . .
O1 O 1.6711(5) 0.0588(4) 0.8335(2) 0.0759(12) Uani 1 1 d . . . . .
O2 O 0.1542(6) 0.0440(4) -0.3287(2) 0.0847(14) Uani 1 1 d . . . . .
N7 N -0.2174(5) 0.3662(3) -0.1634(2) 0.0326(9) Uani 1 1 d . . . . .
N6 N 0.0276(4) 0.1750(3) -0.0412(2) 0.0323(9) Uani 1 1 d . . . . .
N2 N 1.2801(5) 0.3540(3) 0.6643(2) 0.0356(9) Uani 1 1 d . . . . .
N1 N 1.5154(5) 0.1721(3) 0.5485(2) 0.0373(10) Uani 1 1 d . . . . .
N5 N 0.0239(5) 0.2697(4) 0.1442(3) 0.0506(11) Uani 1 1 d . . . . .
C26 C -0.3781(6) 0.3482(4) 0.0586(3) 0.0356(12) Uani 1 1 d . . . . .
C1 C 1.6373(7) 0.0811(5) 0.5084(3) 0.0503(14) Uani 1 1 d . . . . .
H1A H 1.6396 0.0795 0.4491 0.060 Uiso 1 1 calc R U . . .
C2 C 1.7584(7) -0.0095(5) 0.5490(4) 0.0553(15) Uani 1 1 d . . . . .
H2A H 1.8410 -0.0686 0.5172 0.066 Uiso 1 1 calc R U . . .
C3 C 1.7572(7) -0.0127(5) 0.6373(4) 0.0570(15) Uani 1 1 d . . . . .
H3A H 1.8372 -0.0737 0.6661 0.068 Uiso 1 1 calc R U . . .
C4 C 1.6337(6) 0.0776(4) 0.6806(3) 0.0390(12) Uani 1 1 d . . . . .
C5 C 1.5957(7) 0.1122(5) 0.7734(3) 0.0511(14) Uani 1 1 d . . . . .
C6 C 1.4474(6) 0.2283(4) 0.7740(3) 0.0385(12) Uani 1 1 d . . . . .
C7 C 1.3636(7) 0.3071(5) 0.8380(3) 0.0514(15) Uani 1 1 d . . . . .
H7A H 1.3910 0.2925 0.8947 0.062 Uiso 1 1 calc R U . . .
C8 C 1.2341(7) 0.4110(5) 0.8119(3) 0.0535(15) Uani 1 1 d . . . . .
H8A H 1.1726 0.4676 0.8519 0.064 Uiso 1 1 calc R U . . .
C9 C 1.1979(6) 0.4291(5) 0.7278(3) 0.0446(13) Uani 1 1 d . . . . .
H9A H 1.1102 0.4985 0.7134 0.053 Uiso 1 1 calc R U . . .
C10 C 1.4038(6) 0.2568(4) 0.6909(3) 0.0325(11) Uani 1 1 d . . . . .
C11 C 1.5185(5) 0.1656(4) 0.6334(3) 0.0319(11) Uani 1 1 d . . . . .
C14 C 0.1297(6) 0.2670(4) 0.1887(3) 0.0414(13) Uani 1 1 d . . . . .
C15 C 0.1517(6) 0.0815(4) -0.0074(3) 0.0422(13) Uani 1 1 d . . . . .
H15A H 0.1640 0.0816 0.0509 0.051 Uiso 1 1 calc R U . . .
C16 C 0.2609(6) -0.0139(5) -0.0534(3) 0.0523(15) Uani 1 1 d . . . . .
H16A H 0.3435 -0.0750 -0.0261 0.063 Uiso 1 1 calc R U . . .
C17 C 0.2471(6) -0.0180(5) -0.1394(4) 0.0519(14) Uani 1 1 d . . . . .
H17A H 0.3169 -0.0825 -0.1715 0.062 Uiso 1 1 calc R U . . .
C18 C 0.1252(6) 0.0774(5) -0.1765(3) 0.0425(13) Uani 1 1 d . . . . .
C19 C 0.0836(7) 0.1044(5) -0.2673(3) 0.0498(14) Uani 1 1 d . . . . .
C20 C -0.0543(6) 0.2215(5) -0.2674(3) 0.0410(12) Uani 1 1 d . . . . .
C21 C -0.1369(8) 0.2907(5) -0.3340(3) 0.0556(15) Uani 1 1 d . . . . .
H21A H -0.1090 0.2663 -0.3903 0.067 Uiso 1 1 calc R U . . .
C22 C -0.2622(7) 0.3975(5) -0.3138(3) 0.0540(15) Uani 1 1 d . . . . .
H22A H -0.3212 0.4472 -0.3568 0.065 Uiso 1 1 calc R U . . .
C23 C -0.3000(6) 0.4305(5) -0.2303(3) 0.0441(13) Uani 1 1 d . . . . .
H23A H -0.3883 0.5018 -0.2185 0.053 Uiso 1 1 calc R U . . .
C24 C -0.0956(6) 0.2626(4) -0.1833(3) 0.0297(11) Uani 1 1 d . . . . .
C25 C 0.0190(5) 0.1717(4) -0.1263(3) 0.0311(11) Uani 1 1 d . . . . .
N8 N -0.5231(5) 0.3959(4) 0.0675(3) 0.0461(11) Uani 1 1 d . . . . .
N9 N 1.4546(5) 0.4686(4) 0.5035(3) 0.0394(12) Uani 0.5 1 d . . P A -1
C27 C 1.4546(5) 0.4686(4) 0.5035(3) 0.0394(12) Uani 0.5 1 d . . P A -1
N10 N -0.0600(5) 0.4888(4) -0.0107(3) 0.0359(10) Uani 0.5 1 d . . P B -1
C28 C -0.0600(5) 0.4888(4) -0.0107(3) 0.0359(10) Uani 0.5 1 d . . P B -1
C13 C 0.6286(6) 0.2835(4) 0.3296(3) 0.0527(13) Uani 0.5 1 d . . P C 1
N4 N 0.5118(6) 0.2713(4) 0.2979(3) 0.0462(12) Uani 0.5 1 d . . P C 1
N4' N 0.6286(6) 0.2835(4) 0.3296(3) 0.0527(13) Uani 0.5 1 d . . P C 2
C13' C 0.5118(6) 0.2713(4) 0.2979(3) 0.0462(12) Uani 0.5 1 d . . P C 2
C12 C 1.1144(6) 0.3402(4) 0.4647(3) 0.0527(13) Uani 0.5 1 d . . P A 1
N3 N 0.9990(5) 0.3273(4) 0.4332(3) 0.0416(12) Uani 0.5 1 d . . P A 1
N3' N 1.1144(6) 0.3402(4) 0.4647(3) 0.0527(13) Uani 0.5 1 d . . P A 2
C12' C 0.9990(5) 0.3273(4) 0.4332(3) 0.0416(12) Uani 0.5 1 d . . P A 2

loop_
_atom_site_aniso_label
_atom_site_aniso_U_11
_atom_site_aniso_U_22
_atom_site_aniso_U_33
_atom_site_aniso_U_23
_atom_site_aniso_U_13
_atom_site_aniso_U_12
Cu1 0.046(3) 0.051(3) 0.055(4) 0.0120(19) -0.023(2) -0.020(2)
Cu1' 0.044(3) 0.057(4) 0.040(2) 0.0067(18) -0.0131(17) -0.022(2)
Cu2 0.0580(5) 0.0676(5) 0.0658(5) 0.0125(4) -0.0359(4) -0.0283(4)
Cu3 0.0564(4) 0.0553(5) 0.0758(5) -0.0016(4) -0.0391(4) -0.0133(4)
Cu4 0.0301(3) 0.0468(4) 0.0385(4) -0.0013(3) -0.0087(3) -0.0020(3)
Cu5 0.0307(3) 0.0450(4) 0.0440(4) -0.0022(3) -0.0126(3) -0.0068(3)
O1 0.089(3) 0.081(3) 0.056(3) 0.028(2) -0.030(2) -0.020(2)
O2 0.105(4) 0.084(3) 0.053(3) -0.030(2) 0.018(2) -0.010(3)
N7 0.037(2) 0.036(2) 0.029(2) 0.0059(19) -0.0136(18) -0.015(2)
N6 0.030(2) 0.033(2) 0.032(2) -0.0010(18) -0.0063(17) -0.0045(18)
N2 0.040(2) 0.033(2) 0.032(2) -0.0025(19) 0.0028(19) -0.008(2)
N1 0.044(3) 0.037(3) 0.032(2) -0.0089(19) -0.0039(19) -0.012(2)
N5 0.050(3) 0.053(3) 0.044(3) 0.002(2) -0.007(2) -0.008(2)
C26 0.038(3) 0.037(3) 0.032(3) 0.005(2) -0.008(2) -0.010(3)
C1 0.067(4) 0.040(3) 0.043(3) -0.010(3) 0.005(3) -0.014(3)
C2 0.059(4) 0.035(3) 0.061(4) -0.009(3) 0.011(3) 0.000(3)
C3 0.056(4) 0.037(3) 0.073(4) 0.009(3) -0.008(3) -0.007(3)
C4 0.047(3) 0.028(3) 0.042(3) 0.006(2) -0.005(2) -0.012(3)
C5 0.054(4) 0.058(4) 0.048(3) 0.013(3) -0.015(3) -0.026(3)
C6 0.049(3) 0.041(3) 0.030(3) 0.001(2) -0.002(2) -0.022(3)
C7 0.071(4) 0.068(4) 0.026(3) 0.000(3) 0.000(3) -0.039(3)
C8 0.068(4) 0.056(4) 0.039(3) -0.015(3) 0.017(3) -0.026(3)
C9 0.046(3) 0.036(3) 0.052(3) -0.003(3) 0.007(3) -0.014(3)
C10 0.043(3) 0.034(3) 0.027(3) 0.000(2) -0.003(2) -0.020(2)
C11 0.034(3) 0.029(3) 0.037(3) 0.002(2) -0.007(2) -0.015(2)
C14 0.040(3) 0.044(3) 0.042(3) 0.002(3) -0.022(2) -0.010(3)
C15 0.040(3) 0.039(3) 0.044(3) -0.004(3) -0.007(2) -0.004(3)
C16 0.042(3) 0.044(4) 0.063(4) 0.000(3) -0.004(3) 0.000(3)
C17 0.050(3) 0.032(3) 0.066(4) -0.011(3) 0.013(3) -0.002(3)
C18 0.047(3) 0.041(3) 0.038(3) -0.009(3) 0.003(2) -0.011(3)
C19 0.063(4) 0.048(4) 0.041(3) -0.013(3) 0.012(3) -0.022(3)
C20 0.054(3) 0.042(3) 0.033(3) -0.005(2) 0.002(2) -0.023(3)
C21 0.084(4) 0.068(4) 0.026(3) 0.002(3) -0.006(3) -0.040(4)
C22 0.071(4) 0.063(4) 0.039(3) 0.013(3) -0.025(3) -0.033(3)
C23 0.057(3) 0.042(3) 0.038(3) 0.007(3) -0.018(3) -0.019(3)
C24 0.036(3) 0.034(3) 0.026(3) -0.001(2) -0.007(2) -0.020(2)
C25 0.031(3) 0.034(3) 0.032(3) -0.001(2) -0.001(2) -0.016(2)
N8 0.037(3) 0.045(3) 0.054(3) 0.005(2) -0.004(2) -0.009(2)
N9 0.047(3) 0.047(3) 0.029(2) 0.006(2) -0.019(2) -0.017(2)
C27 0.047(3) 0.047(3) 0.029(2) 0.006(2) -0.019(2) -0.017(2)
N10 0.035(3) 0.047(3) 0.028(2) -0.003(2) -0.002(2) -0.014(2)
C28 0.035(3) 0.047(3) 0.028(2) -0.003(2) -0.002(2) -0.014(2)
C13 0.057(3) 0.048(3) 0.051(3) 0.007(3) -0.014(3) -0.011(3)
N4 0.046(3) 0.044(3) 0.052(3) -0.002(2) -0.028(2) -0.009(2)
N4' 0.057(3) 0.048(3) 0.051(3) 0.007(3) -0.014(3) -0.011(3)
C13' 0.046(3) 0.044(3) 0.052(3) -0.002(2) -0.028(2) -0.009(2)
C12 0.063(3) 0.046(3) 0.046(3) 0.003(2) -0.009(3) -0.011(3)
N3 0.039(3) 0.043(3) 0.051(3) -0.002(2) -0.025(2) -0.018(2)
N3' 0.063(3) 0.046(3) 0.046(3) 0.003(2) -0.009(3) -0.011(3)
C12' 0.039(3) 0.043(3) 0.051(3) -0.002(2) -0.025(2) -0.018(2)

loop_
_atom_type_symbol
_atom_type_description
_atom_type_scat_dispersion_real
_atom_type_scat_dispersion_imag
_atom_type_scat_source
C C 0.0033 0.0016 'International Tables Vol C Tables 4.2.6.8 and 6.1.1.4'
H H 0.0000 0.0000 'International Tables Vol C Tables 4.2.6.8 and 6.1.1.4'
Cu Cu 0.3201 1.2651 'International Tables Vol C Tables 4.2.6.8 and 6.1.1.4'
N N 0.0061 0.0033 'International Tables Vol C Tables 4.2.6.8 and 6.1.1.4'
O O 0.0106 0.0060 'International Tables Vol C Tables 4.2.6.8 and 6.1.1.4'

loop_
_geom_angle_atom_site_label_1
_geom_angle_atom_site_label_2
_geom_angle_atom_site_label_3
_geom_angle
_geom_angle_site_symmetry_1
_geom_angle_site_symmetry_3
N9 Cu1 C12 134.0(6) . .
N9 Cu1 N1 105.5(4) . .
C12 Cu1 N1 116.8(5) . .
N9 Cu1 N2 94.0(4) . .
C12 Cu1 N2 110.0(4) . .
N1 Cu1 N2 79.4(4) . .
N3' Cu1' N2 121.3(5) . .
N3 Cu2 C13 176.2(2) . .
C12' Cu2 N4' 176.2(2) . .
C14 Cu3 C13' 176.4(2) . .
C14 Cu3 N4 176.4(2) . .
C26 Cu4 N5 126.95(18) . .
C26 Cu4 N6 127.26(17) . .
N5 Cu4 N6 102.40(15) . .
C26 Cu4 Cu5 64.94(14) . .
N5 Cu4 Cu5 133.08(13) . .
N6 Cu4 Cu5 96.29(10) . .
N10 Cu5 N8 124.44(18) . 2_465
N10 Cu5 N7 116.23(16) . .
N8 Cu5 N7 108.02(15) 2_465 .
N10 Cu5 C26 102.55(17) . .
N8 Cu5 C26 97.45(15) 2_465 .
N7 Cu5 C26 103.91(14) . .
N10 Cu5 Cu4 68.56(14) . .
N8 Cu5 Cu4 138.86(12) 2_465 .
N7 Cu5 Cu4 95.51(10) . .
C26 Cu5 Cu4 43.16(11) . .
C24 N7 C23 115.5(4) . .
C24 N7 Cu5 131.0(3) . .
C23 N7 Cu5 111.2(3) . .
C25 N6 C15 115.0(4) . .
C25 N6 Cu4 131.4(3) . .
C15 N6 Cu4 113.3(3) . .
C10 N2 C9 113.4(4) . .
C10 N2 Cu1' 113.4(3) . .
C9 N2 Cu1' 132.0(4) . .
C10 N2 Cu1 104.1(3) . .
C9 N2 Cu1 141.1(4) . .
C11 N1 C1 113.8(4) . .
C11 N1 Cu1 108.2(4) . .
C1 N1 Cu1 137.5(4) . .
C14 N5 Cu4 168.5(4) . .
N8 C26 Cu4 171.6(4) . .
N8 C26 Cu5 105.0(3) . .
Cu4 C26 Cu5 71.90(15) . .
N1 C1 C2 124.4(5) . .
N1 C1 H1A 117.8 . .
C2 C1 H1A 117.8 . .
C1 C2 C3 119.8(5) . .
C1 C2 H2A 120.1 . .
C3 C2 H2A 120.1 . .
C4 C3 C2 117.5(5) . .
C4 C3 H3A 121.3 . .
C2 C3 H3A 121.3 . .
C3 C4 C11 118.1(5) . .
C3 C4 C5 134.3(5) . .
C11 C4 C5 107.4(4) . .
O1 C5 C6 127.7(5) . .
O1 C5 C4 126.9(5) . .
C6 C5 C4 105.3(4) . .
C10 C6 C7 119.4(5) . .
C10 C6 C5 107.8(4) . .
C7 C6 C5 132.6(5) . .
C6 C7 C8 115.5(5) . .
C6 C7 H7A 122.2 . .
C8 C7 H7A 122.2 . .
C9 C8 C7 120.4(5) . .
C9 C8 H8A 119.8 . .
C7 C8 H8A 119.8 . .
N2 C9 C8 124.9(5) . .
N2 C9 H9A 117.6 . .
C8 C9 H9A 117.6 . .
N2 C10 C6 126.4(4) . .
N2 C10 C11 123.8(4) . .
C6 C10 C11 109.8(4) . .
N1 C11 C4 126.3(4) . .
N1 C11 C10 124.0(4) . .
C4 C11 C10 109.6(4) . .
N5 C14 Cu3 171.8(5) . .
N6 C15 C16 124.6(5) . .
N6 C15 H15A 117.7 . .
C16 C15 H15A 117.7 . .
C17 C16 C15 119.7(5) . .
C17 C16 H16A 120.1 . .
C15 C16 H16A 120.1 . .
C16 C17 C18 117.3(5) . .
C16 C17 H17A 121.4 . .
C18 C17 H17A 121.4 . .
C17 C18 C25 120.1(5) . .
C17 C18 C19 131.1(5) . .
C25 C18 C19 108.8(4) . .
O2 C19 C20 127.5(5) . .
O2 C19 C18 126.7(5) . .
C20 C19 C18 105.8(4) . .
C21 C20 C24 120.1(5) . .
C21 C20 C19 130.5(5) . .
C24 C20 C19 109.3(4) . .
C22 C21 C20 117.1(5) . .
C22 C21 H21A 121.4 . .
C20 C21 H21A 121.4 . .
C23 C22 C21 119.8(5) . .
C23 C22 H22A 120.1 . .
C21 C22 H22A 120.1 . .
N7 C23 C22 124.5(5) . .
N7 C23 H23A 117.8 . .
C22 C23 H23A 117.8 . .
N7 C24 C20 122.9(4) . .
N7 C24 C25 129.4(4) . .
C20 C24 C25 107.8(4) . .
N6 C25 C18 123.2(4) . .
N6 C25 C24 128.5(4) . .
C18 C25 C24 108.3(4) . .
C26 N8 Cu5 156.9(4) . 2_465
N4 C13 Cu2 177.1(5) . .
C13 N4 Cu3 174.7(4) . .
C13' N4' Cu2 177.1(5) . .
N4' C13' Cu3 174.7(4) . .
N3 C12 Cu1 174.7(5) . .
C12 N3 Cu2 178.7(5) . .
C12' N3' Cu1' 172.3(5) . .
N3' C12' Cu2 178.7(5) . .

loop_
_geom_bond_atom_site_label_1
_geom_bond_atom_site_label_2
_geom_bond_distance
_geom_bond_site_symmetry_2
Cu1 N9 1.933(11) .
Cu1 C12 1.936(11) .
Cu1 N1 2.246(9) .
Cu1 N2 2.382(10) .
Cu1' N3' 1.909(11) .
Cu1' N2 2.156(10) .
Cu2 C12' 1.829(4) .
Cu2 N3 1.829(4) .
Cu2 C13 1.855(5) .
Cu2 N4' 1.855(5) .
Cu3 C14 1.830(5) .
Cu3 C13' 1.831(4) .
Cu3 N4 1.831(4) .
Cu4 C26 1.895(5) .
Cu4 N5 1.977(4) .
Cu4 N6 2.077(4) .
Cu4 Cu5 2.6333(12) .
Cu5 N10 1.884(3) .
Cu5 N8 1.964(4) 2_465
Cu5 N7 2.071(4) .
Cu5 C26 2.509(5) .
O1 C5 1.208(5) .
O2 C19 1.216(5) .
N7 C24 1.334(5) .
N7 C23 1.358(5) .
N6 C25 1.348(5) .
N6 C15 1.357(5) .
N2 C10 1.337(5) .
N2 C9 1.350(6) .
N1 C11 1.333(5) .
N1 C1 1.348(6) .
N5 C14 1.141(5) .
C26 N8 1.133(5) .
C1 C2 1.374(7) .
C1 H1A 0.9300 .
C2 C3 1.385(7) .
C2 H2A 0.9300 .
C3 C4 1.371(6) .
C3 H3A 0.9300 .
C4 C11 1.388(6) .
C4 C5 1.512(7) .
C5 C6 1.508(7) .
C6 C10 1.379(6) .
C6 C7 1.382(6) .
C7 C8 1.406(7) .
C7 H7A 0.9300 .
C8 C9 1.369(7) .
C8 H8A 0.9300 .
C9 H9A 0.9300 .
C10 C11 1.468(6) .
C15 C16 1.381(6) .
C15 H15A 0.9300 .
C16 C17 1.370(7) .
C16 H16A 0.9300 .
C17 C18 1.382(7) .
C17 H17A 0.9300 .
C18 C25 1.400(6) .
C18 C19 1.490(7) .
C19 C20 1.473(7) .
C20 C21 1.377(7) .
C20 C24 1.406(6) .
C21 C22 1.373(7) .
C21 H21A 0.9300 .
C22 C23 1.370(6) .
C22 H22A 0.9300 .
C23 H23A 0.9300 .
C24 C25 1.492(6) .
N8 Cu5 1.964(4) 2_465
C13 N4 1.146(5) .
N4' C13' 1.146(5) .
C12 N3 1.137(5) .
N3' C12' 1.137(5) .

loop_
_geom_torsion_atom_site_label_1
_geom_torsion_atom_site_label_2
_geom_torsion_atom_site_label_3
_geom_torsion_atom_site_label_4
_geom_torsion
_geom_torsion_site_symmetry_4
N5 Cu4 C26 Cu5 126.28(18) .
N6 Cu4 C26 Cu5 -78.24(19) .
C11 N1 C1 C2 -1.7(7) .
Cu1 N1 C1 C2 168.4(6) .
N1 C1 C2 C3 1.6(8) .
C1 C2 C3 C4 -0.7(8) .
C2 C3 C4 C11 0.1(7) .
C2 C3 C4 C5 -175.1(5) .
C3 C4 C5 O1 -3.1(10) .
C11 C4 C5 O1 -178.6(5) .
C3 C4 C5 C6 175.7(5) .
C11 C4 C5 C6 0.1(5) .
O1 C5 C6 C10 179.2(5) .
C4 C5 C6 C10 0.4(5) .
O1 C5 C6 C7 3.5(9) .
C4 C5 C6 C7 -175.2(5) .
C10 C6 C7 C8 1.7(7) .
C5 C6 C7 C8 176.9(5) .
C6 C7 C8 C9 -0.1(7) .
C10 N2 C9 C8 0.1(7) .
Cu1' N2 C9 C8 -166.2(5) .
Cu1 N2 C9 C8 -163.2(5) .
C7 C8 C9 N2 -0.9(8) .
C9 N2 C10 C6 1.7(7) .
Cu1' N2 C10 C6 170.7(5) .
Cu1 N2 C10 C6 171.0(5) .
C9 N2 C10 C11 -176.3(4) .
Cu1' N2 C10 C11 -7.3(6) .
Cu1 N2 C10 C11 -6.9(6) .
C7 C6 C10 N2 -2.7(7) .
C5 C6 C10 N2 -179.0(4) .
C7 C6 C10 C11 175.5(4) .
C5 C6 C10 C11 -0.8(5) .
C1 N1 C11 C4 1.0(7) .
Cu1 N1 C11 C4 -172.0(5) .
C1 N1 C11 C10 177.3(4) .
Cu1 N1 C11 C10 4.3(6) .
C3 C4 C11 N1 -0.2(7) .
C5 C4 C11 N1 176.1(4) .
C3 C4 C11 C10 -177.0(4) .
C5 C4 C11 C10 -0.6(5) .
N2 C10 C11 N1 2.3(7) .
C6 C10 C11 N1 -175.9(4) .
N2 C10 C11 C4 179.2(4) .
C6 C10 C11 C4 1.0(5) .
C25 N6 C15 C16 -1.7(7) .
Cu4 N6 C15 C16 172.8(4) .
N6 C15 C16 C17 -0.2(8) .
C15 C16 C17 C18 1.8(8) .
C16 C17 C18 C25 -1.6(8) .
C16 C17 C18 C19 176.4(5) .
C17 C18 C19 O2 -0.4(10) .
C25 C18 C19 O2 177.7(5) .
C17 C18 C19 C20 -177.9(5) .
C25 C18 C19 C20 0.2(5) .
O2 C19 C20 C21 0.1(9) .
C18 C19 C20 C21 177.6(5) .
O2 C19 C20 C24 -178.1(5) .
C18 C19 C20 C24 -0.6(5) .
C24 C20 C21 C22 -1.9(7) .
C19 C20 C21 C22 -179.9(5) .
C20 C21 C22 C23 -0.1(8) .
C24 N7 C23 C22 -2.1(7) .
Cu5 N7 C23 C22 162.8(4) .
C21 C22 C23 N7 2.2(8) .
C23 N7 C24 C20 -0.1(6) .
Cu5 N7 C24 C20 -161.3(3) .
C23 N7 C24 C25 179.6(4) .
Cu5 N7 C24 C25 18.4(7) .
C21 C20 C24 N7 2.0(7) .
C19 C20 C24 N7 -179.5(4) .
C21 C20 C24 C25 -177.7(4) .
C19 C20 C24 C25 0.8(5) .
C15 N6 C25 C18 2.0(6) .
Cu4 N6 C25 C18 -171.3(3) .
C15 N6 C25 C24 -176.9(4) .
Cu4 N6 C25 C24 9.9(7) .
C17 C18 C25 N6 -0.4(7) .
C19 C18 C25 N6 -178.7(4) .
C17 C18 C25 C24 178.6(4) .
C19 C18 C25 C24 0.3(5) .
N7 C24 C25 N6 -1.4(7) .
C20 C24 C25 N6 178.3(4) .
N7 C24 C25 C18 179.6(4) .
C20 C24 C25 C18 -0.7(5) .
Cu5 C26 N8 Cu5 -14.5(11) 2_465
